data_7008301
loop_
_publ_author_name
'Larra\~naga, Aitor'
'Mesa, Jos\'e L'
'Pizarro, Jos\'e L'
'Lezama, L.'
'Chapman, Jon P.'
'Arriortua, Mar\'ia I'
'Rojo, Te\'ofilo'

_publ_section_title
;
 Supercritical hydrothermal synthesis, thermal, spectroscopic and
 magnetic studies of two new polymorphs of Mn(SeO3).
;
_journal_issue 9
_journal_name_full 'Dalton transactions (Cambridge, England : 2003)'
_journal_page_first 1727
_journal_page_last 1733
_journal_paper_doi 10.1039/b501190f
_journal_year 2005
_chemical_formula_sum 'Mn O3 Se'
_chemical_formula_weight 181.9
_space_group_IT_number 14
_symmetry_cell_setting monoclinic
_symmetry_space_group_name_Hall '-P 2ybc'
_symmetry_space_group_name_H-M 'P 1 21/c 1'
_atom_sites_solution_hydrogens geom
_atom_sites_solution_primary direct
_atom_sites_solution_secondary difmap
_audit_conform_dict_location ftp://ftp.iucr.org/pub/cif_core.dic
_audit_conform_dict_name cif_core.dic
_audit_conform_dict_version 2.2
_audit_creation_date 2005-03-14T10:14:10-00:00
_audit_creation_method 'WinGX routine CIF_UPDATE'
_cell_angle_alpha 90
_cell_angle_beta 124.971(7)
_cell_angle_gamma 90
_cell_formula_units_Z 8
_cell_length_a 8.0329(6)
_cell_length_b 8.3300(6)
_cell_length_c 10.4662(13)
_cell_measurement_temperature 293(2)
_cell_volume 573.88(11)
_computing_structure_refinement 'SHELXL-97 (Sheldrick, 1997)'
_diffrn_ambient_temperature 293(2)
_diffrn_measured_fraction_theta_full 0.988
_diffrn_measured_fraction_theta_max 0.988
_diffrn_radiation_monochromator graphite
_diffrn_radiation_type MoK\a
_diffrn_radiation_wavelength 0.71073
_diffrn_reflns_av_R_equivalents 0.0392
_diffrn_reflns_av_unetI/netI 0.0401
_diffrn_reflns_limit_h_max 0
_diffrn_reflns_limit_h_min -11
_diffrn_reflns_limit_k_max 11
_diffrn_reflns_limit_k_min -11
_diffrn_reflns_limit_l_max 14
_diffrn_reflns_limit_l_min -12
_diffrn_reflns_number 3398
_diffrn_reflns_theta_full 29.97
_diffrn_reflns_theta_max 29.97
_diffrn_reflns_theta_min 3.09
_exptl_absorpt_coefficient_mu 17.045
_exptl_absorpt_correction_type none
_exptl_crystal_density_diffrn 4.211
_exptl_crystal_density_method 'not measured'
_exptl_crystal_F_000 664
_refine_diff_density_max 0.673
_refine_diff_density_min -1.191
_refine_diff_density_rms 0.198
_refine_ls_extinction_method none
_refine_ls_goodness_of_fit_ref 1.074
_refine_ls_hydrogen_treatment mixed
_refine_ls_matrix_type full
_refine_ls_number_parameters 91
_refine_ls_number_reflns 1653
_refine_ls_number_restraints 0
_refine_ls_restrained_S_all 1.074
_refine_ls_R_factor_all 0.0305
_refine_ls_R_factor_gt 0.0219
_refine_ls_shift/su_max 0.002
_refine_ls_shift/su_mean 0
_refine_ls_structure_factor_coef Fsqd
_refine_ls_weighting_details 'calc w=1/[\s^2^(Fo^2^)+(0.0224P)^2^+0.0000P] where P=(Fo^2^+2Fc^2^)/3'
_refine_ls_weighting_scheme calc
_refine_ls_wR_factor_gt 0.0477
_refine_ls_wR_factor_ref 0.0498
_reflns_number_gt 1415
_reflns_number_total 1653
_reflns_threshold_expression >2sigma(I)
_cod_data_source_file b501190f.txt
_cod_data_source_block 8810std
_cod_depositor_comments
;
The following automatic conversions were performed:
'_symmetry_cell_setting' value 'Monoclinic' changed to 'monoclinic'
according to '/home/saulius/struct/CIF-dictionaries/cif_core.dic'
dictionary named 'cif_core.dic' version 2.4.1 from 2010-06-29.

Automatic conversion script
Id: cif_fix_enum 1527 2010-12-29 10:47:43Z saulius 
;
_cod_original_cell_volume 573.88(9)
_cod_original_sg_symbol_H-M 'P 21/c'
_cod_database_code 7008301

loop_
_symmetry_equiv_pos_as_xyz
'x, y, z'
'-x, y+1/2, -z+1/2'
'-x, -y, -z'
'x, -y-1/2, z-1/2'

loop_
_atom_site_label
_atom_site_type_symbol
_atom_site_fract_x
_atom_site_fract_y
_atom_site_fract_z
_atom_site_U_iso_or_equiv
_atom_site_adp_type
_atom_site_occupancy
_atom_site_symmetry_multiplicity
_atom_site_calc_flag
_atom_site_refinement_flags
_atom_site_disorder_assembly
_atom_site_disorder_group
Se1 Se 0.56615(4) -0.12992(3) 0.78926(3) 0.00892(7) Uani 1 1 d . . .
Se2 Se 0.86379(4) -0.00366(3) 1.16908(3) 0.00708(7) Uani 1 1 d . . .
Mn1 Mn 0.30485(6) -0.37944(5) 0.87676(4) 0.00991(9) Uani 1 1 d . . .
Mn2 Mn 1.02473(6) -0.29503(5) 1.01413(4) 0.00802(9) Uani 1 1 d . . .
O1 O 1.0286(3) 0.0115(2) 1.3690(2) 0.0096(3) Uani 1 1 d . . .
O2 O 0.8561(3) 0.1848(2) 1.1051(2) 0.0120(4) Uani 1 1 d . . .
O3 O 0.5285(3) -0.0852(2) 0.6159(2) 0.0134(4) Uani 1 1 d . . .
O4 O 1.0318(3) -0.0877(2) 1.1408(2) 0.0116(4) Uani 1 1 d . . .
O5 O 0.3383(3) -0.2088(2) 0.7330(2) 0.0129(4) Uani 1 1 d . . .
O6 O 0.7104(3) -0.2945(3) 0.8454(2) 0.0191(4) Uani 1 1 d . . .

loop_
_atom_site_aniso_label
_atom_site_aniso_U_11
_atom_site_aniso_U_22
_atom_site_aniso_U_33
_atom_site_aniso_U_23
_atom_site_aniso_U_13
_atom_site_aniso_U_12
Se1 0.00761(13) 0.01102(12) 0.00631(11) -0.00021(8) 0.00292(10) -0.00195(9)
Se2 0.00797(12) 0.00633(11) 0.00623(11) -0.00005(8) 0.00366(9) -0.00006(9)
Mn1 0.0102(2) 0.00948(17) 0.00824(17) 0.00092(13) 0.00426(15) 0.00396(15)
Mn2 0.00836(17) 0.00840(18) 0.00712(16) 0.00022(13) 0.00433(14) 0.00036(14)
O1 0.0102(8) 0.0100(8) 0.0066(7) -0.0004(6) 0.0036(7) 0.0011(7)
O2 0.0200(10) 0.0073(8) 0.0146(8) 0.0034(7) 0.0134(8) 0.0035(8)
O3 0.0155(9) 0.0145(9) 0.0077(8) 0.0001(6) 0.0053(7) -0.0071(8)
O4 0.0150(9) 0.0104(8) 0.0116(8) 0.0004(6) 0.0089(7) 0.0048(7)
O5 0.0073(8) 0.0193(10) 0.0105(8) 0.0020(7) 0.0042(7) -0.0020(8)
O6 0.0105(9) 0.0161(10) 0.0215(10) 0.0052(8) 0.0038(8) 0.0021(8)

loop_
_atom_type_symbol
_atom_type_description
_atom_type_scat_dispersion_real
_atom_type_scat_dispersion_imag
_atom_type_scat_source
O O 0.0106 0.006 'International Tables Vol C Tables 4.2.6.8 and 6.1.1.4'
Mn Mn 0.3368 0.7283 'International Tables Vol C Tables 4.2.6.8 and 6.1.1.4'
Se Se -0.0929 2.2259 'International Tables Vol C Tables 4.2.6.8 and 6.1.1.4'

loop_
_geom_angle_atom_site_label_1
_geom_angle_atom_site_label_2
_geom_angle_atom_site_label_3
_geom_angle
_geom_angle_site_symmetry_1
_geom_angle_site_symmetry_3
_geom_angle_publ_flag
O6 Se1 O3 102.62(10) . . ?
O6 Se1 O5 101.33(10) . . ?
O3 Se1 O5 102.56(9) . . ?
O4 Se2 O2 99.58(9) . . ?
O4 Se2 O1 96.21(9) . . ?
O2 Se2 O1 103.92(9) . . ?
O3 Mn1 O3 75.89(8) 4_556 2_646 ?
O3 Mn1 O2 98.47(7) 4_556 3_657 ?
O3 Mn1 O2 173.05(7) 2_646 3_657 ?
O3 Mn1 O4 161.21(8) 4_556 4_455 ?
O3 Mn1 O4 98.15(7) 2_646 4_455 ?
O2 Mn1 O4 85.94(7) 3_657 4_455 ?
O3 Mn1 O5 123.34(8) 4_556 . ?
O3 Mn1 O5 102.86(8) 2_646 . ?
O2 Mn1 O5 83.58(7) 3_657 . ?
O4 Mn1 O5 75.20(7) 4_455 . ?
O3 Mn1 O1 96.70(8) 4_556 4_455 ?
O3 Mn1 O1 100.24(7) 2_646 4_455 ?
O2 Mn1 O1 76.17(7) 3_657 4_455 ?
O4 Mn1 O1 66.46(7) 4_455 4_455 ?
O5 Mn1 O1 137.44(7) . 4_455 ?
O6 Mn2 O4 96.36(8) . . ?
O6 Mn2 O2 103.35(8) . 3_757 ?
O4 Mn2 O2 98.63(7) . 3_757 ?
O6 Mn2 O1 86.88(8) . 2_747 ?
O4 Mn2 O1 100.88(7) . 2_747 ?
O2 Mn2 O1 156.79(7) 3_757 2_747 ?
O6 Mn2 O5 166.40(8) . 4_656 ?
O4 Mn2 O5 74.99(7) . 4_656 ?
O2 Mn2 O5 88.51(7) 3_757 4_656 ?
O1 Mn2 O5 84.55(7) 2_747 4_656 ?
O6 Mn2 O1 85.03(8) . 4 ?
O4 Mn2 O1 175.96(7) . 4 ?
O2 Mn2 O1 77.35(7) 3_757 4 ?
O1 Mn2 O1 82.96(7) 2_747 4 ?
O5 Mn2 O1 104.32(7) 4_656 4 ?
Se2 O1 Mn2 117.91(10) . 2_757 ?
Se2 O1 Mn2 116.05(9) . 4_556 ?
Mn2 O1 Mn2 97.04(7) 2_757 4_556 ?
Se2 O1 Mn1 93.33(8) . 4_656 ?
Mn2 O1 Mn1 140.65(9) 2_757 4_656 ?
Mn2 O1 Mn1 88.93(6) 4_556 4_656 ?
Se2 O2 Mn1 123.46(10) . 3_657 ?
Se2 O2 Mn2 133.90(10) . 3_757 ?
Mn1 O2 Mn2 102.59(8) 3_657 3_757 ?
Se1 O3 Mn1 138.33(11) . 4 ?
Se1 O3 Mn1 114.23(10) . 2_656 ?
Mn1 O3 Mn1 104.11(8) 4 2_656 ?
Se2 O4 Mn2 134.17(11) . . ?
Se2 O4 Mn1 103.84(9) . 4_656 ?
Mn2 O4 Mn1 104.48(8) . 4_656 ?
Se1 O5 Mn1 122.90(10) . . ?
Se1 O5 Mn2 135.00(10) . 4_455 ?
Mn1 O5 Mn2 101.74(8) . 4_455 ?
Se1 O6 Mn2 123.83(12) . . ?

loop_
_geom_bond_atom_site_label_1
_geom_bond_atom_site_label_2
_geom_bond_distance
_geom_bond_site_symmetry_2
_geom_bond_publ_flag
Se1 O6 1.670(2) . ?
Se1 O3 1.7008(18) . ?
Se1 O5 1.701(2) . ?
Se2 O4 1.6899(19) . ?
Se2 O2 1.6938(19) . ?
Se2 O1 1.7241(19) . ?
Mn1 O3 2.1037(19) 4_556 ?
Mn1 O3 2.1489(19) 2_646 ?
Mn1 O2 2.1494(19) 3_657 ?
Mn1 O4 2.185(2) 4_455 ?
Mn1 O5 2.1948(19) . ?
Mn1 O1 2.437(2) 4_455 ?
Mn2 O6 2.093(2) . ?
Mn2 O4 2.1581(18) . ?
Mn2 O2 2.1645(18) 3_757 ?
Mn2 O1 2.2080(19) 2_747 ?
Mn2 O5 2.2314(19) 4_656 ?
Mn2 O1 2.3692(19) 4 ?
O1 Mn2 2.2080(19) 2_757 ?
O1 Mn2 2.3692(19) 4_556 ?
O1 Mn1 2.437(2) 4_656 ?
O2 Mn1 2.1494(19) 3_657 ?
O2 Mn2 2.1645(18) 3_757 ?
O3 Mn1 2.1037(19) 4 ?
O3 Mn1 2.1489(19) 2_656 ?
O4 Mn1 2.185(2) 4_656 ?
O5 Mn2 2.2314(19) 4_455 ?
